data_2100104
loop_
_publ_author_name
'Richard E. Marsh'

_publ_section_title
;
 Space group <i>P</i>1: an update
;
_journal_issue 3
_journal_name_full 'Acta Crystallographica Section B'
_journal_page_first 359
_journal_page_last 359
_journal_paper_doi 10.1107/S0108768105009651
_journal_volume 61
_journal_year 2005
_chemical_formula_moiety 'C26 H25 N2 Fe, C8 H5 O4, H2 O'
_chemical_formula_sum 'C34 H32 Fe N2 O5'
_space_group_crystal_system triclinic
_space_group_IT_number 2
_space_group_name_Hall '-P 1'
_space_group_name_H-M_alt 'P -1'
_symmetry_space_group_name_H-M 'P -1'
_audit_creation_method CRYM
_cell_angle_alpha 99.33
_cell_angle_beta 101.50
_cell_angle_gamma 106.72
_cell_formula_units_Z 2
_cell_length_a 9.3960
_cell_length_b 10.2460
_cell_length_c 16.1260
_cell_volume 1416.587
_cod_data_source_file bk0148.cif
_cod_data_source_block IKAJAF
_cod_depositor_comments
;
  Added moiety chemical formula and Z value from Marsh (2005) paper.
  The summary chemical formula is calculated from moiety formula using
  AdHocParser
  (svn://www.crystallography.net/cod-tools/trunk/Formulae/AdHocParser.yp,
  revision 1441.)

  Andrius Merkys
  2013-11-11
;
_cod_original_sg_symbol_H-M P-1
_cod_original_formula_sum 'not given'
_cod_database_code 2100104

loop_
_space_group_symop_id
_space_group_symop_operation_xyz
1 x,y,z
2 -x,-y,-z

loop_
_atom_site_label
_atom_site_fract_x
_atom_site_fract_y
_atom_site_fract_z
_atom_site_type_symbol
Fe1 0.71779 0.30651 0.88168 Fe
N1 -0.01520 0.46620 0.62095 N
N2 0.22175 0.44120 0.47475 N
C1 0.50975 0.32815 0.89370 C
C2 0.63265 0.41045 0.96805 C
H1 0.66330 0.50700 0.98780 H
C3 0.70005 0.32070 1.00640 C
H2 0.78230 0.34780 1.05535 H
C4 0.61945 0.18160 0.95645 C
H3 0.63850 0.10120 0.96780 H
C5 0.50440 0.18680 0.88625 C
H4 0.43695 0.11050 0.84280 H
C6 0.76280 0.35865 0.76955 C
C7 0.88035 0.44920 0.84475 C
H5 0.90690 0.54600 0.86160 H
C8 0.94920 0.36355 0.88915 C
H6 1.02950 0.39530 0.93955 H
C9 0.87405 0.22280 0.84310 C
H7 0.89640 0.14580 0.85825 H
C10 0.75810 0.21810 0.76965 C
H8 0.69140 0.13790 0.72895 H
C11 0.41000 0.38265 0.83815 C
H9 0.43770 0.47925 0.84635 H
C12 0.28175 0.30500 0.77670 C
H10 0.25505 0.20810 0.76720 H
C13 0.17995 0.36155 0.72285 C
C14 0.06650 0.27370 0.64765 C
C15 -0.02780 0.33145 0.59950 C
H11 -0.10285 0.27390 0.55010 H
C16 0.18980 0.50230 0.74305 C
H12 0.26280 0.56320 0.79220 H
C17 0.09325 0.55125 0.69120 C
H13 0.10320 0.64570 0.70505 H
C18 0.04850 0.12170 0.61700 C
H14 -0.02540 0.08365 0.56140 H
H15 0.01370 0.07090 0.65820 H
H16 0.14580 0.11365 0.61180 H
C19 0.66155 0.40465 0.71005 C
H17 0.67255 0.49935 0.72240 H
C20 0.55375 0.32315 0.63920 C
H18 0.54815 0.22985 0.62505 H
C21 0.44275 0.36555 0.58110 C
C22 0.34590 0.27260 0.50290 C
C23 0.23835 0.31540 0.45345 C
H19 0.17335 0.25335 0.40220 H
C24 0.42475 0.49725 0.60165 C
H20 0.48700 0.56235 0.65240 H
C25 0.31655 0.53020 0.54750 C
H21 0.30835 0.61885 0.56190 H
C26 0.35845 0.13055 0.47125 C
H22 0.34185 0.07610 0.51135 H
H23 0.45535 0.14035 0.46335 H
H24 0.28610 0.08485 0.41895 H
C53 0.65120 -0.16700 0.83415 C
C54 0.77725 -0.15255 0.80010 C
H49 0.76890 -0.14205 0.74340 H
C55 0.91630 -0.15380 0.84930 C
C56 0.92815 -0.16920 0.93455 C
H50 1.02095 -0.16835 0.96840 H
C57 0.80235 -0.18580 0.96850 C
H51 0.80985 -0.19795 1.02490 H
C58 0.66530 -0.18445 0.91890 C
H52 0.58110 -0.19540 0.94235 H
C59 0.50280 -0.15895 0.78140 C
C60 1.05010 -0.13665 0.81065 C
O1 0.39835 -0.16740 0.81925 O
O2 0.49650 -0.14480 0.70620 O
O3 1.17255 -0.14220 0.86340 O
O4 1.04165 -0.12695 0.73540 O
O9 0.77110 0.13565 0.39475 O
H57 0.69300 0.12550 0.36150 H
H59 0.89000 0.52500 0.58100 H
H61 1.25900 -0.14050 0.84100 H
